data_7108476
loop_
_publ_author_name
'Holger Braunschweig'
'Alexander Damme'
'Rian D. Dewhurst'
'Krzysztof Radacki'

_publ_section_title
;
 Unsupported Lewis Pairs with Stable and Frustrated Pt-Pb Dative Bonds
;
_journal_name_full Chem.Commun.
_journal_page_first 10410
_journal_paper_doi 10.1039/c2cc35777a
_journal_volume 48
_journal_year 2012
_chemical_formula_moiety 'C72 H132 Cl4 P4 Pb2 Pt2, 2(C6 H5 F)'
_chemical_formula_sum 'C84 H142 Cl4 F2 P4 Pb2 Pt2'
_chemical_formula_weight 2260.22
_chemical_name_common
;

?

;
_chemical_name_systematic
;

?

;
_space_group_IT_number 14
_symmetry_cell_setting monoclinic
_symmetry_space_group_name_Hall '-P 2yn'
_symmetry_space_group_name_H-M 'P 1 21/n 1'
_atom_sites_solution_hydrogens geom
_atom_sites_solution_primary direct
_atom_sites_solution_secondary difmap
_audit_creation_method SHELXL-97
_cell_angle_alpha 90.00
_cell_angle_beta 92.6440(10)
_cell_angle_gamma 90.00
_cell_formula_units_Z 2
_cell_length_a 14.3019(5)
_cell_length_b 9.7509(3)
_cell_length_c 30.2920(9)
_cell_measurement_reflns_used 7640
_cell_measurement_temperature 100(2)
_cell_measurement_theta_max 26.76
_cell_measurement_theta_min 2.49
_cell_volume 4219.9(2)
_computing_cell_refinement 'Saint+ ver. 7.68A (Bruker AXS)'
_computing_data_collection 'APEX2 ver. 2010.3 (Bruker AXS)'
_computing_data_reduction 'Saint+ ver. 7.68A (Bruker AXS)'
_computing_molecular_graphics 'XP ver. 5.1 (Bruker AXS, 1998)'
_computing_publication_material 'SHELXL-97 (Sheldrick, 2008)'
_computing_structure_refinement 'SHELXL-97 (Sheldrick, 1997)'
_computing_structure_solution 'SHELXS-97 (Sheldrick, 1990)'
_diffrn_ambient_temperature 100(2)
_diffrn_detector_area_resol_mean 8.333
_diffrn_measured_fraction_theta_full 1.000
_diffrn_measured_fraction_theta_max 0.998
_diffrn_measurement_device_type 'Bruker X8-APEX II'
_diffrn_measurement_method '\f and \w scans'
_diffrn_radiation_monochromator 'multi-layer mirror'
_diffrn_radiation_source 'rotating anode'
_diffrn_radiation_type MoK\a
_diffrn_radiation_wavelength 0.71073
_diffrn_reflns_av_R_equivalents 0.0479
_diffrn_reflns_av_sigmaI/netI 0.0281
_diffrn_reflns_limit_h_max 18
_diffrn_reflns_limit_h_min -18
_diffrn_reflns_limit_k_max 12
_diffrn_reflns_limit_k_min -12
_diffrn_reflns_limit_l_max 38
_diffrn_reflns_limit_l_min -31
_diffrn_reflns_number 62980
_diffrn_reflns_theta_full 26.00
_diffrn_reflns_theta_max 26.78
_diffrn_reflns_theta_min 1.55
_exptl_absorpt_coefficient_mu 7.531
_exptl_absorpt_correction_T_max 0.7454
_exptl_absorpt_correction_T_min 0.4476
_exptl_absorpt_correction_type multi-scan
_exptl_absorpt_process_details 'Sadabs 2008/1 (Bruker 2008)'
_exptl_crystal_colour yellow
_exptl_crystal_density_diffrn 1.779
_exptl_crystal_density_method 'not measured'
_exptl_crystal_description block
_exptl_crystal_F_000 2224
_exptl_crystal_size_max 0.32
_exptl_crystal_size_mid 0.24
_exptl_crystal_size_min 0.12
_refine_diff_density_max 1.483
_refine_diff_density_min -0.782
_refine_diff_density_rms 0.109
_refine_ls_extinction_method none
_refine_ls_goodness_of_fit_ref 1.070
_refine_ls_hydrogen_treatment constr
_refine_ls_matrix_type full
_refine_ls_number_parameters 442
_refine_ls_number_reflns 8992
_refine_ls_number_restraints 0
_refine_ls_restrained_S_all 1.070
_refine_ls_R_factor_all 0.0246
_refine_ls_R_factor_gt 0.0213
_refine_ls_shift/su_max 0.007
_refine_ls_shift/su_mean 0.000
_refine_ls_structure_factor_coef Fsqd
_refine_ls_weighting_details 'calc w=1/[\s^2^(Fo^2^)+(0.0158P)^2^+5.8435P] where P=(Fo^2^+2Fc^2^)/3'
_refine_ls_weighting_scheme calc
_refine_ls_wR_factor_gt 0.0459
_refine_ls_wR_factor_ref 0.0469
_reflns_number_gt 8316
_reflns_number_total 8992
_reflns_threshold_expression >2sigma(I)
_cod_data_source_file c2cc35777a.txt
_cod_data_source_block '[Pt-PbCl2]'
_cod_original_sg_symbol_H-M P2(1)/n
_cod_database_code 7108476

loop_
_symmetry_equiv_pos_as_xyz
'x, y, z'
'-x+1/2, y+1/2, -z+1/2'
'-x, -y, -z'
'x-1/2, -y-1/2, z-1/2'

loop_
_atom_site_label
_atom_site_type_symbol
_atom_site_fract_x
_atom_site_fract_y
_atom_site_fract_z
_atom_site_U_iso_or_equiv
_atom_site_adp_type
_atom_site_occupancy
_atom_site_symmetry_multiplicity
_atom_site_calc_flag
_atom_site_refinement_flags
Pt1_1 Pt 0.512532(7) 0.817510(11) 0.635396(4) 0.00996(3) Uani 1 1 d .
Pb2_1 Pb 0.444460(8) 0.861386(12) 0.550905(4) 0.01300(4) Uani 1 1 d .
Cl1_1 Cl 0.26972(5) 0.94011(8) 0.54177(3) 0.01996(16) Uani 1 1 d .
Cl2_1 Cl 0.51444(5) 1.10950(8) 0.54958(2) 0.01742(15) Uani 1 1 d .
P1_1 P 0.38730(5) 0.87214(8) 0.67568(3) 0.01096(15) Uani 1 1 d .
P2_1 P 0.66426(5) 0.77669(8) 0.61620(2) 0.01081(15) Uani 1 1 d .
C1_2 C 0.2719(2) 0.8098(3) 0.65491(10) 0.0123(6) Uani 1 1 d .
H1_2 H 0.2537 0.8717 0.6296 0.015 Uiso 1 1 calc R
C2_2 C 0.1895(2) 0.8164(3) 0.68570(10) 0.0146(6) Uani 1 1 d .
H2A_2 H 0.1970 0.7452 0.7089 0.018 Uiso 1 1 calc R
H2B_2 H 0.1880 0.9072 0.7003 0.018 Uiso 1 1 calc R
C3_2 C 0.0980(2) 0.7927(3) 0.65831(11) 0.0183(7) Uani 1 1 d .
H3A_2 H 0.0446 0.7954 0.6780 0.022 Uiso 1 1 calc R
H3B_2 H 0.0892 0.8671 0.6363 0.022 Uiso 1 1 calc R
C4_2 C 0.0992(2) 0.6546(3) 0.63456(11) 0.0184(7) Uani 1 1 d .
H4A_2 H 0.0977 0.5800 0.6567 0.022 Uiso 1 1 calc R
H4B_2 H 0.0423 0.6464 0.6148 0.022 Uiso 1 1 calc R
C5_2 C 0.1854(2) 0.6373(3) 0.60738(11) 0.0168(7) Uani 1 1 d .
H5A_2 H 0.1810 0.7009 0.5819 0.020 Uiso 1 1 calc R
H5B_2 H 0.1870 0.5426 0.5957 0.020 Uiso 1 1 calc R
C6_2 C 0.2759(2) 0.6658(3) 0.63467(11) 0.0155(6) Uani 1 1 d .
H6A_2 H 0.3300 0.6592 0.6156 0.019 Uiso 1 1 calc R
H6B_2 H 0.2840 0.5967 0.6585 0.019 Uiso 1 1 calc R
C1_3 C 0.4145(2) 0.8074(3) 0.73227(10) 0.0130(6) Uani 1 1 d .
H1_3 H 0.4802 0.8380 0.7396 0.016 Uiso 1 1 calc R
C2_3 C 0.3568(2) 0.8622(3) 0.77035(10) 0.0154(6) Uani 1 1 d .
H2A_3 H 0.3552 0.9637 0.7694 0.018 Uiso 1 1 calc R
H2B_3 H 0.2916 0.8282 0.7668 0.018 Uiso 1 1 calc R
C3_3 C 0.4002(2) 0.8148(3) 0.81498(10) 0.0151(6) Uani 1 1 d .
H3A_3 H 0.4628 0.8571 0.8197 0.018 Uiso 1 1 calc R
H3B_3 H 0.3606 0.8466 0.8389 0.018 Uiso 1 1 calc R
C4_3 C 0.4098(2) 0.6594(3) 0.81747(10) 0.0160(6) Uani 1 1 d .
H4A_3 H 0.3468 0.6173 0.8172 0.019 Uiso 1 1 calc R
H4B_3 H 0.4434 0.6339 0.8456 0.019 Uiso 1 1 calc R
C5_3 C 0.4632(2) 0.6035(3) 0.77864(10) 0.0167(6) Uani 1 1 d .
H5A_3 H 0.5288 0.6361 0.7811 0.020 Uiso 1 1 calc R
H5B_3 H 0.4640 0.5020 0.7799 0.020 Uiso 1 1 calc R
C6_3 C 0.4180(2) 0.6497(3) 0.73434(10) 0.0147(6) Uani 1 1 d .
H6A_3 H 0.3538 0.6122 0.7309 0.018 Uiso 1 1 calc R
H6B_3 H 0.4547 0.6142 0.7099 0.018 Uiso 1 1 calc R
C1_4 C 0.3737(2) 1.0596(3) 0.68391(10) 0.0121(6) Uani 1 1 d .
H1_4 H 0.3227 1.0755 0.7048 0.015 Uiso 1 1 calc R
C2_4 C 0.3474(2) 1.1312(3) 0.63996(10) 0.0155(6) Uani 1 1 d .
H2A_4 H 0.3902 1.0999 0.6173 0.019 Uiso 1 1 calc R
H2B_4 H 0.2830 1.1042 0.6302 0.019 Uiso 1 1 calc R
C3_4 C 0.3526(2) 1.2871(3) 0.64366(11) 0.0198(7) Uani 1 1 d .
H3A_4 H 0.3376 1.3284 0.6143 0.024 Uiso 1 1 calc R
H3B_4 H 0.3054 1.3195 0.6642 0.024 Uiso 1 1 calc R
C4_4 C 0.4491(2) 1.3335(3) 0.66026(12) 0.0224(7) Uani 1 1 d .
H4A_4 H 0.4512 1.4349 0.6619 0.027 Uiso 1 1 calc R
H4B_4 H 0.4965 1.3027 0.6396 0.027 Uiso 1 1 calc R
C5_4 C 0.4706(2) 1.2725(3) 0.70603(11) 0.0195(7) Uani 1 1 d .
H5A_4 H 0.5337 1.3020 0.7169 0.023 Uiso 1 1 calc R
H5B_4 H 0.4247 1.3073 0.7268 0.023 Uiso 1 1 calc R
C6_4 C 0.4665(2) 1.1167(3) 0.70483(11) 0.0182(7) Uani 1 1 d .
H6A_4 H 0.4749 1.0814 0.7354 0.022 Uiso 1 1 calc R
H6B_4 H 0.5191 1.0822 0.6879 0.022 Uiso 1 1 calc R
C1_5 C 0.7300(2) 0.7019(3) 0.66545(10) 0.0138(6) Uani 1 1 d .
H1_5 H 0.7528 0.7816 0.6837 0.017 Uiso 1 1 calc R
C2_5 C 0.6666(2) 0.6183(3) 0.69490(11) 0.0183(7) Uani 1 1 d .
H2A_5 H 0.6125 0.6753 0.7027 0.022 Uiso 1 1 calc R
H2B_5 H 0.6422 0.5375 0.6783 0.022 Uiso 1 1 calc R
C3_5 C 0.7191(2) 0.5702(4) 0.73732(11) 0.0209(7) Uani 1 1 d .
H3A_5 H 0.7358 0.6508 0.7559 0.025 Uiso 1 1 calc R
H3B_5 H 0.6776 0.5104 0.7542 0.025 Uiso 1 1 calc R
C4_5 C 0.8078(2) 0.4916(3) 0.72742(11) 0.0201(7) Uani 1 1 d .
H4A_5 H 0.7908 0.4045 0.7123 0.024 Uiso 1 1 calc R
H4B_5 H 0.8426 0.4690 0.7555 0.024 Uiso 1 1 calc R
C5_5 C 0.8699(2) 0.5765(4) 0.69831(11) 0.0212(7) Uani 1 1 d .
H5A_5 H 0.9258 0.5223 0.6913 0.025 Uiso 1 1 calc R
H5B_5 H 0.8913 0.6597 0.7145 0.025 Uiso 1 1 calc R
C6_5 C 0.8171(2) 0.6182(3) 0.65546(10) 0.0157(6) Uani 1 1 d .
H6A_5 H 0.7983 0.5351 0.6385 0.019 Uiso 1 1 calc R
H6B_5 H 0.8586 0.6735 0.6372 0.019 Uiso 1 1 calc R
C1_6 C 0.6914(2) 0.6644(3) 0.56936(10) 0.0131(6) Uani 1 1 d .
H1_6 H 0.7580 0.6343 0.5739 0.016 Uiso 1 1 calc R
C2_6 C 0.6297(2) 0.5343(3) 0.56960(11) 0.0181(7) Uani 1 1 d .
H2A_6 H 0.6410 0.4851 0.5979 0.022 Uiso 1 1 calc R
H2B_6 H 0.5629 0.5613 0.5673 0.022 Uiso 1 1 calc R
C3_6 C 0.6508(3) 0.4385(4) 0.53131(11) 0.0240(8) Uani 1 1 d .
H3A_6 H 0.7154 0.4028 0.5356 0.029 Uiso 1 1 calc R
H3B_6 H 0.6073 0.3594 0.5313 0.029 Uiso 1 1 calc R
C4_6 C 0.6405(3) 0.5124(4) 0.48687(11) 0.0261(8) Uani 1 1 d .
H4A_6 H 0.6578 0.4493 0.4630 0.031 Uiso 1 1 calc R
H4B_6 H 0.5745 0.5402 0.4812 0.031 Uiso 1 1 calc R
C5_6 C 0.7031(2) 0.6385(4) 0.48678(11) 0.0216(7) Uani 1 1 d .
H5A_6 H 0.6936 0.6870 0.4582 0.026 Uiso 1 1 calc R
H5B_6 H 0.7694 0.6095 0.4897 0.026 Uiso 1 1 calc R
C6_6 C 0.6823(2) 0.7366(3) 0.52443(10) 0.0163(6) Uani 1 1 d .
H6A_6 H 0.6180 0.7731 0.5198 0.020 Uiso 1 1 calc R
H6B_6 H 0.7263 0.8149 0.5242 0.020 Uiso 1 1 calc R
C1_7 C 0.7234(2) 0.9407(3) 0.60539(10) 0.0121(6) Uani 1 1 d .
H1_7 H 0.6991 0.9719 0.5756 0.015 Uiso 1 1 calc R
C2_7 C 0.8303(2) 0.9348(3) 0.60338(11) 0.0175(7) Uani 1 1 d .
H2A_7 H 0.8477 0.8660 0.5812 0.021 Uiso 1 1 calc R
H2B_7 H 0.8581 0.9063 0.6325 0.021 Uiso 1 1 calc R
C3_7 C 0.8689(2) 1.0756(4) 0.59095(12) 0.0231(7) Uani 1 1 d .
H3A_7 H 0.9380 1.0711 0.5907 0.028 Uiso 1 1 calc R
H3B_7 H 0.8447 1.1008 0.5609 0.028 Uiso 1 1 calc R
C4_7 C 0.8402(2) 1.1855(4) 0.62388(12) 0.0240(8) Uani 1 1 d .
H4A_7 H 0.8692 1.1647 0.6534 0.029 Uiso 1 1 calc R
H4B_7 H 0.8635 1.2760 0.6145 0.029 Uiso 1 1 calc R
C5_7 C 0.7343(2) 1.1911(3) 0.62669(11) 0.0200(7) Uani 1 1 d .
H5A_7 H 0.7059 1.2220 0.5980 0.024 Uiso 1 1 calc R
H5B_7 H 0.7179 1.2586 0.6495 0.024 Uiso 1 1 calc R
C6_7 C 0.6945(2) 1.0505(3) 0.63832(11) 0.0157(6) Uani 1 1 d .
H6A_7 H 0.6254 1.0559 0.6381 0.019 Uiso 1 1 calc R
H6B_7 H 0.7175 1.0243 0.6685 0.019 Uiso 1 1 calc R
C1_8 C 1.0366(2) 0.6205(3) 0.45849(11) 0.0202(7) Uani 1 1 d .
F7_8 F 1.08512(15) 0.5134(2) 0.44192(7) 0.0316(5) Uani 1 1 d .
C2_8 C 0.9589(2) 0.6667(4) 0.43487(11) 0.0214(7) Uani 1 1 d .
H2_8 H 0.9388 0.6240 0.4079 0.026 Uiso 1 1 calc R
C3_8 C 0.9104(2) 0.7766(4) 0.45113(12) 0.0238(7) Uani 1 1 d .
H3_8 H 0.8564 0.8103 0.4353 0.029 Uiso 1 1 calc R
C4_8 C 0.9404(3) 0.8381(4) 0.49064(12) 0.0256(8) Uani 1 1 d .
H4_8 H 0.9067 0.9133 0.5020 0.031 Uiso 1 1 calc R
C5_8 C 1.0195(3) 0.7890(4) 0.51335(12) 0.0278(8) Uani 1 1 d .
H5_8 H 1.0402 0.8313 0.5403 0.033 Uiso 1 1 calc R
C6_8 C 1.0688(3) 0.6795(4) 0.49733(12) 0.0249(8) Uani 1 1 d .
H6_8 H 1.1235 0.6460 0.5128 0.030 Uiso 1 1 calc R

loop_
_atom_site_aniso_label
_atom_site_aniso_U_11
_atom_site_aniso_U_22
_atom_site_aniso_U_33
_atom_site_aniso_U_23
_atom_site_aniso_U_13
_atom_site_aniso_U_12
Pt1_1 0.01152(6) 0.01039(6) 0.00793(6) 0.00026(4) 0.00009(4) 0.00050(4)
Pb2_1 0.01515(6) 0.01500(6) 0.00875(6) 0.00087(4) -0.00069(4) 0.00004(4)
Cl1_1 0.0169(4) 0.0245(4) 0.0183(4) 0.0039(3) -0.0014(3) 0.0010(3)
Cl2_1 0.0222(4) 0.0181(4) 0.0119(4) 0.0020(3) -0.0002(3) -0.0039(3)
P1_1 0.0124(4) 0.0111(4) 0.0093(4) -0.0008(3) -0.0002(3) 0.0003(3)
P2_1 0.0130(4) 0.0111(4) 0.0082(4) 0.0005(3) -0.0002(3) 0.0002(3)
C1_2 0.0117(14) 0.0130(15) 0.0122(15) -0.0011(12) -0.0007(12) -0.0014(11)
C2_2 0.0157(15) 0.0129(15) 0.0152(16) -0.0023(12) 0.0013(12) 0.0004(12)
C3_2 0.0148(15) 0.0169(17) 0.0232(18) -0.0039(13) -0.0005(13) 0.0009(12)
C4_2 0.0166(15) 0.0154(16) 0.0230(18) -0.0003(13) -0.0008(13) -0.0048(12)
C5_2 0.0204(16) 0.0171(16) 0.0127(16) -0.0034(12) -0.0025(13) -0.0022(12)
C6_2 0.0154(15) 0.0179(16) 0.0134(16) -0.0042(12) 0.0017(12) -0.0008(12)
C1_3 0.0173(15) 0.0129(15) 0.0087(15) -0.0012(12) -0.0011(12) -0.0007(11)
C2_3 0.0210(16) 0.0170(16) 0.0081(15) -0.0031(12) -0.0007(12) 0.0022(12)
C3_3 0.0178(15) 0.0160(16) 0.0114(15) -0.0024(12) 0.0008(12) -0.0008(12)
C4_3 0.0219(16) 0.0180(17) 0.0082(15) 0.0005(12) 0.0013(12) -0.0025(12)
C5_3 0.0214(16) 0.0142(16) 0.0145(16) 0.0012(13) 0.0013(13) -0.0001(12)
C6_3 0.0193(15) 0.0156(16) 0.0093(15) -0.0009(12) 0.0003(12) -0.0010(12)
C1_4 0.0141(14) 0.0098(14) 0.0123(15) -0.0020(11) 0.0005(12) 0.0000(11)
C2_4 0.0219(16) 0.0117(15) 0.0129(16) -0.0028(12) 0.0008(13) 0.0016(12)
C3_4 0.0322(18) 0.0134(16) 0.0138(16) 0.0004(13) 0.0003(14) 0.0028(13)
C4_4 0.0320(19) 0.0134(16) 0.0222(18) -0.0019(14) 0.0067(15) -0.0030(14)
C5_4 0.0243(17) 0.0150(16) 0.0188(17) -0.0046(13) -0.0022(13) -0.0026(13)
C6_4 0.0169(15) 0.0151(16) 0.0222(18) -0.0050(13) -0.0030(13) -0.0008(12)
C1_5 0.0152(15) 0.0127(15) 0.0133(15) 0.0012(12) 0.0002(12) 0.0013(11)
C2_5 0.0163(15) 0.0243(18) 0.0142(16) 0.0077(13) 0.0008(13) 0.0008(13)
C3_5 0.0230(17) 0.0262(19) 0.0137(16) 0.0075(14) 0.0026(13) 0.0036(14)
C4_5 0.0253(17) 0.0196(17) 0.0152(16) 0.0049(13) -0.0021(13) 0.0044(13)
C5_5 0.0197(16) 0.0272(19) 0.0167(17) 0.0031(14) 0.0007(13) 0.0087(14)
C6_5 0.0157(15) 0.0181(17) 0.0134(16) 0.0026(13) 0.0010(12) 0.0043(12)
C1_6 0.0143(14) 0.0141(15) 0.0110(15) -0.0024(12) 0.0011(12) 0.0014(11)
C2_6 0.0244(16) 0.0151(16) 0.0150(16) 0.0000(13) 0.0038(13) -0.0039(13)
C3_6 0.0345(19) 0.0189(18) 0.0190(18) -0.0061(14) 0.0058(15) -0.0088(14)
C4_6 0.0336(19) 0.029(2) 0.0156(17) -0.0088(15) 0.0032(15) -0.0114(16)
C5_6 0.0254(17) 0.0269(19) 0.0129(16) -0.0006(14) 0.0031(14) -0.0056(14)
C6_6 0.0201(16) 0.0167(16) 0.0120(15) 0.0020(13) 0.0002(12) -0.0008(12)
C1_7 0.0154(14) 0.0104(15) 0.0105(14) 0.0003(11) -0.0002(12) -0.0015(11)
C2_7 0.0157(15) 0.0196(17) 0.0172(16) 0.0003(13) 0.0025(13) -0.0005(12)
C3_7 0.0215(17) 0.0242(19) 0.0240(18) -0.0033(15) 0.0065(14) -0.0076(14)
C4_7 0.0303(19) 0.0204(18) 0.0215(18) -0.0021(14) 0.0013(15) -0.0096(14)
C5_7 0.0294(18) 0.0118(16) 0.0188(17) -0.0020(13) 0.0015(14) -0.0030(13)
C6_7 0.0168(15) 0.0132(15) 0.0171(16) -0.0024(13) 0.0018(12) -0.0021(12)
C1_8 0.0263(17) 0.0170(17) 0.0177(17) -0.0006(13) 0.0057(14) -0.0037(13)
F7_8 0.0404(12) 0.0242(11) 0.0305(12) -0.0043(9) 0.0040(10) 0.0054(9)
C2_8 0.0253(17) 0.0229(18) 0.0159(17) 0.0021(14) 0.0001(14) -0.0093(14)
C3_8 0.0205(17) 0.0260(19) 0.0249(19) 0.0100(15) 0.0007(14) -0.0041(14)
C4_8 0.0287(19) 0.0200(18) 0.029(2) 0.0025(15) 0.0097(16) 0.0010(14)
C5_8 0.040(2) 0.029(2) 0.0144(17) -0.0025(15) 0.0019(15) -0.0023(16)
C6_8 0.0295(19) 0.0260(19) 0.0188(18) 0.0022(15) -0.0038(15) -0.0005(15)

loop_
_atom_type_symbol
_atom_type_description
_atom_type_scat_dispersion_real
_atom_type_scat_dispersion_imag
_atom_type_scat_source
C C 0.0033 0.0016 'International Tables Vol C Tables 4.2.6.8 and 6.1.1.4'
H H 0.0000 0.0000 'International Tables Vol C Tables 4.2.6.8 and 6.1.1.4'
P P 0.1023 0.0942 'International Tables Vol C Tables 4.2.6.8 and 6.1.1.4'
Cl Cl 0.1484 0.1585 'International Tables Vol C Tables 4.2.6.8 and 6.1.1.4'
Pt Pt -1.7033 8.3905 'International Tables Vol C Tables 4.2.6.8 and 6.1.1.4'
Pb Pb -3.3944 10.1111 'International Tables Vol C Tables 4.2.6.8 and 6.1.1.4'
F F 0.0171 0.0103 'International Tables Vol C Tables 4.2.6.8 and 6.1.1.4'

loop_
_geom_angle_atom_site_label_1
_geom_angle_atom_site_label_2
_geom_angle_atom_site_label_3
_geom_angle
P1_1 Pt1_1 P2_1 161.43(3)
P1_1 Pt1_1 Pb2_1 102.15(2)
P2_1 Pt1_1 Pb2_1 95.143(19)
Cl1_1 Pb2_1 Cl2_1 95.23(2)
Cl1_1 Pb2_1 Pt1_1 116.275(18)
Cl2_1 Pb2_1 Pt1_1 92.242(17)
C1_2 P1_1 C1_3 110.54(14)
C1_2 P1_1 C1_4 105.86(14)
C1_3 P1_1 C1_4 103.31(14)
C1_2 P1_1 Pt1_1 117.03(10)
C1_3 P1_1 Pt1_1 106.23(10)
C1_4 P1_1 Pt1_1 113.07(10)
C1_7 P2_1 C1_6 105.25(14)
C1_7 P2_1 C1_5 105.13(14)
C1_6 P2_1 C1_5 105.36(14)
C1_7 P2_1 Pt1_1 109.85(10)
C1_6 P2_1 Pt1_1 121.97(10)
C1_5 P2_1 Pt1_1 108.04(10)
C6_2 C1_2 C2_2 108.9(2)
C6_2 C1_2 P1_1 112.9(2)
C2_2 C1_2 P1_1 118.6(2)
C6_2 C1_2 H1_2 105.1
C2_2 C1_2 H1_2 105.1
P1_1 C1_2 H1_2 105.1
C3_2 C2_2 C1_2 108.9(3)
C3_2 C2_2 H2A_2 109.9
C1_2 C2_2 H2A_2 109.9
C3_2 C2_2 H2B_2 109.9
C1_2 C2_2 H2B_2 109.9
H2A_2 C2_2 H2B_2 108.3
C4_2 C3_2 C2_2 111.0(3)
C4_2 C3_2 H3A_2 109.4
C2_2 C3_2 H3A_2 109.4
C4_2 C3_2 H3B_2 109.4
C2_2 C3_2 H3B_2 109.4
H3A_2 C3_2 H3B_2 108.0
C5_2 C4_2 C3_2 112.3(3)
C5_2 C4_2 H4A_2 109.2
C3_2 C4_2 H4A_2 109.2
C5_2 C4_2 H4B_2 109.2
C3_2 C4_2 H4B_2 109.2
H4A_2 C4_2 H4B_2 107.9
C4_2 C5_2 C6_2 112.0(3)
C4_2 C5_2 H5A_2 109.2
C6_2 C5_2 H5A_2 109.2
C4_2 C5_2 H5B_2 109.2
C6_2 C5_2 H5B_2 109.2
H5A_2 C5_2 H5B_2 107.9
C5_2 C6_2 C1_2 109.6(3)
C5_2 C6_2 H6A_2 109.7
C1_2 C6_2 H6A_2 109.7
C5_2 C6_2 H6B_2 109.7
C1_2 C6_2 H6B_2 109.7
H6A_2 C6_2 H6B_2 108.2
C6_3 C1_3 C2_3 109.4(2)
C6_3 C1_3 P1_1 112.5(2)
C2_3 C1_3 P1_1 118.5(2)
C6_3 C1_3 H1_3 105.1
C2_3 C1_3 H1_3 105.1
P1_1 C1_3 H1_3 105.1
C3_3 C2_3 C1_3 110.2(2)
C3_3 C2_3 H2A_3 109.6
C1_3 C2_3 H2A_3 109.6
C3_3 C2_3 H2B_3 109.6
C1_3 C2_3 H2B_3 109.6
H2A_3 C2_3 H2B_3 108.1
C4_3 C3_3 C2_3 112.1(3)
C4_3 C3_3 H3A_3 109.2
C2_3 C3_3 H3A_3 109.2
C4_3 C3_3 H3B_3 109.2
C2_3 C3_3 H3B_3 109.2
H3A_3 C3_3 H3B_3 107.9
C3_3 C4_3 C5_3 111.3(3)
C3_3 C4_3 H4A_3 109.4
C5_3 C4_3 H4A_3 109.4
C3_3 C4_3 H4B_3 109.4
C5_3 C4_3 H4B_3 109.4
H4A_3 C4_3 H4B_3 108.0
C6_3 C5_3 C4_3 111.3(3)
C6_3 C5_3 H5A_3 109.4
C4_3 C5_3 H5A_3 109.4
C6_3 C5_3 H5B_3 109.4
C4_3 C5_3 H5B_3 109.4
H5A_3 C5_3 H5B_3 108.0
C5_3 C6_3 C1_3 110.0(3)
C5_3 C6_3 H6A_3 109.7
C1_3 C6_3 H6A_3 109.7
C5_3 C6_3 H6B_3 109.7
C1_3 C6_3 H6B_3 109.7
H6A_3 C6_3 H6B_3 108.2
C2_4 C1_4 C6_4 111.3(3)
C2_4 C1_4 P1_1 110.7(2)
C6_4 C1_4 P1_1 108.5(2)
C2_4 C1_4 H1_4 108.7
C6_4 C1_4 H1_4 108.7
P1_1 C1_4 H1_4 108.7
C3_4 C2_4 C1_4 112.3(3)
C3_4 C2_4 H2A_4 109.1
C1_4 C2_4 H2A_4 109.1
C3_4 C2_4 H2B_4 109.1
C1_4 C2_4 H2B_4 109.1
H2A_4 C2_4 H2B_4 107.9
C4_4 C3_4 C2_4 111.2(3)
C4_4 C3_4 H3A_4 109.4
C2_4 C3_4 H3A_4 109.4
C4_4 C3_4 H3B_4 109.4
C2_4 C3_4 H3B_4 109.4
H3A_4 C3_4 H3B_4 108.0
C3_4 C4_4 C5_4 109.1(3)
C3_4 C4_4 H4A_4 109.9
C5_4 C4_4 H4A_4 109.9
C3_4 C4_4 H4B_4 109.9
C5_4 C4_4 H4B_4 109.9
H4A_4 C4_4 H4B_4 108.3
C6_4 C5_4 C4_4 111.2(3)
C6_4 C5_4 H5A_4 109.4
C4_4 C5_4 H5A_4 109.4
C6_4 C5_4 H5B_4 109.4
C4_4 C5_4 H5B_4 109.4
H5A_4 C5_4 H5B_4 108.0
C5_4 C6_4 C1_4 113.7(3)
C5_4 C6_4 H6A_4 108.8
C1_4 C6_4 H6A_4 108.8
C5_4 C6_4 H6B_4 108.8
C1_4 C6_4 H6B_4 108.8
H6A_4 C6_4 H6B_4 107.7
C6_5 C1_5 C2_5 109.9(3)
C6_5 C1_5 P2_1 115.7(2)
C2_5 C1_5 P2_1 112.4(2)
C6_5 C1_5 H1_5 106.1
C2_5 C1_5 H1_5 106.1
P2_1 C1_5 H1_5 106.1
C3_5 C2_5 C1_5 111.7(3)
C3_5 C2_5 H2A_5 109.3
C1_5 C2_5 H2A_5 109.3
C3_5 C2_5 H2B_5 109.3
C1_5 C2_5 H2B_5 109.3
H2A_5 C2_5 H2B_5 107.9
C4_5 C3_5 C2_5 111.7(3)
C4_5 C3_5 H3A_5 109.3
C2_5 C3_5 H3A_5 109.3
C4_5 C3_5 H3B_5 109.3
C2_5 C3_5 H3B_5 109.3
H3A_5 C3_5 H3B_5 107.9
C3_5 C4_5 C5_5 110.7(3)
C3_5 C4_5 H4A_5 109.5
C5_5 C4_5 H4A_5 109.5
C3_5 C4_5 H4B_5 109.5
C5_5 C4_5 H4B_5 109.5
H4A_5 C4_5 H4B_5 108.1
C4_5 C5_5 C6_5 111.0(3)
C4_5 C5_5 H5A_5 109.4
C6_5 C5_5 H5A_5 109.4
C4_5 C5_5 H5B_5 109.4
C6_5 C5_5 H5B_5 109.4
H5A_5 C5_5 H5B_5 108.0
C5_5 C6_5 C1_5 110.4(3)
C5_5 C6_5 H6A_5 109.6
C1_5 C6_5 H6A_5 109.6
C5_5 C6_5 H6B_5 109.6
C1_5 C6_5 H6B_5 109.6
H6A_5 C6_5 H6B_5 108.1
C6_6 C1_6 C2_6 110.8(3)
C6_6 C1_6 P2_1 113.4(2)
C2_6 C1_6 P2_1 110.0(2)
C6_6 C1_6 H1_6 107.4
C2_6 C1_6 H1_6 107.4
P2_1 C1_6 H1_6 107.4
C3_6 C2_6 C1_6 111.4(3)
C3_6 C2_6 H2A_6 109.3
C1_6 C2_6 H2A_6 109.3
C3_6 C2_6 H2B_6 109.3
C1_6 C2_6 H2B_6 109.3
H2A_6 C2_6 H2B_6 108.0
C4_6 C3_6 C2_6 111.5(3)
C4_6 C3_6 H3A_6 109.3
C2_6 C3_6 H3A_6 109.3
C4_6 C3_6 H3B_6 109.3
C2_6 C3_6 H3B_6 109.3
H3A_6 C3_6 H3B_6 108.0
C5_6 C4_6 C3_6 110.5(3)
C5_6 C4_6 H4A_6 109.5
C3_6 C4_6 H4A_6 109.5
C5_6 C4_6 H4B_6 109.5
C3_6 C4_6 H4B_6 109.5
H4A_6 C4_6 H4B_6 108.1
C4_6 C5_6 C6_6 111.7(3)
C4_6 C5_6 H5A_6 109.3
C6_6 C5_6 H5A_6 109.3
C4_6 C5_6 H5B_6 109.3
C6_6 C5_6 H5B_6 109.3
H5A_6 C5_6 H5B_6 107.9
C5_6 C6_6 C1_6 111.3(3)
C5_6 C6_6 H6A_6 109.4
C1_6 C6_6 H6A_6 109.4
C5_6 C6_6 H6B_6 109.4
C1_6 C6_6 H6B_6 109.4
H6A_6 C6_6 H6B_6 108.0
C6_7 C1_7 C2_7 110.5(2)
C6_7 C1_7 P2_1 110.5(2)
C2_7 C1_7 P2_1 116.2(2)
C6_7 C1_7 H1_7 106.3
C2_7 C1_7 H1_7 106.3
P2_1 C1_7 H1_7 106.3
C1_7 C2_7 C3_7 110.3(3)
C1_7 C2_7 H2A_7 109.6
C3_7 C2_7 H2A_7 109.6
C1_7 C2_7 H2B_7 109.6
C3_7 C2_7 H2B_7 109.6
H2A_7 C2_7 H2B_7 108.1
C4_7 C3_7 C2_7 110.9(3)
C4_7 C3_7 H3A_7 109.5
C2_7 C3_7 H3A_7 109.5
C4_7 C3_7 H3B_7 109.5
C2_7 C3_7 H3B_7 109.5
H3A_7 C3_7 H3B_7 108.1
C5_7 C4_7 C3_7 111.0(3)
C5_7 C4_7 H4A_7 109.4
C3_7 C4_7 H4A_7 109.4
C5_7 C4_7 H4B_7 109.4
C3_7 C4_7 H4B_7 109.4
H4A_7 C4_7 H4B_7 108.0
C4_7 C5_7 C6_7 111.2(3)
C4_7 C5_7 H5A_7 109.4
C6_7 C5_7 H5A_7 109.4
C4_7 C5_7 H5B_7 109.4
C6_7 C5_7 H5B_7 109.4
H5A_7 C5_7 H5B_7 108.0
C5_7 C6_7 C1_7 111.2(3)
C5_7 C6_7 H6A_7 109.4
C1_7 C6_7 H6A_7 109.4
C5_7 C6_7 H6B_7 109.4
C1_7 C6_7 H6B_7 109.4
H6A_7 C6_7 H6B_7 108.0
F7_8 C1_8 C2_8 118.3(3)
F7_8 C1_8 C6_8 118.7(3)
C2_8 C1_8 C6_8 122.9(3)
C1_8 C2_8 C3_8 118.6(3)
C1_8 C2_8 H2_8 120.7
C3_8 C2_8 H2_8 120.7
C2_8 C3_8 C4_8 120.2(3)
C2_8 C3_8 H3_8 119.9
C4_8 C3_8 H3_8 119.9
C5_8 C4_8 C3_8 119.5(3)
C5_8 C4_8 H4_8 120.2
C3_8 C4_8 H4_8 120.2
C6_8 C5_8 C4_8 120.8(3)
C6_8 C5_8 H5_8 119.6
C4_8 C5_8 H5_8 119.6
C1_8 C6_8 C5_8 118.0(3)
C1_8 C6_8 H6_8 121.0
C5_8 C6_8 H6_8 121.0

loop_
_geom_bond_atom_site_label_1
_geom_bond_atom_site_label_2
_geom_bond_distance
Pt1_1 P1_1 2.2766(8)
Pt1_1 P2_1 2.3070(7)
Pt1_1 Pb2_1 2.72976(17)
Pb2_1 Cl1_1 2.6168(8)
Pb2_1 Cl2_1 2.6192(8)
P1_1 C1_2 1.843(3)
P1_1 C1_3 1.851(3)
P1_1 C1_4 1.856(3)
P2_1 C1_7 1.845(3)
P2_1 C1_6 1.848(3)
P2_1 C1_5 1.874(3)
C1_2 C6_2 1.534(4)
C1_2 C2_2 1.537(4)
C1_2 H1_2 1.0000
C2_2 C3_2 1.535(4)
C2_2 H2A_2 0.9900
C2_2 H2B_2 0.9900
C3_2 C4_2 1.528(4)
C3_2 H3A_2 0.9900
C3_2 H3B_2 0.9900
C4_2 C5_2 1.523(4)
C4_2 H4A_2 0.9900
C4_2 H4B_2 0.9900
C5_2 C6_2 1.529(4)
C5_2 H5A_2 0.9900
C5_2 H5B_2 0.9900
C6_2 H6A_2 0.9900
C6_2 H6B_2 0.9900
C1_3 C6_3 1.540(4)
C1_3 C2_3 1.545(4)
C1_3 H1_3 1.0000
C2_3 C3_3 1.533(4)
C2_3 H2A_3 0.9900
C2_3 H2B_3 0.9900
C3_3 C4_3 1.523(4)
C3_3 H3A_3 0.9900
C3_3 H3B_3 0.9900
C4_3 C5_3 1.532(4)
C4_3 H4A_3 0.9900
C4_3 H4B_3 0.9900
C5_3 C6_3 1.530(4)
C5_3 H5A_3 0.9900
C5_3 H5B_3 0.9900
C6_3 H6A_3 0.9900
C6_3 H6B_3 0.9900
C1_4 C2_4 1.534(4)
C1_4 C6_4 1.547(4)
C1_4 H1_4 1.0000
C2_4 C3_4 1.526(4)
C2_4 H2A_4 0.9900
C2_4 H2B_4 0.9900
C3_4 C4_4 1.516(5)
C3_4 H3A_4 0.9900
C3_4 H3B_4 0.9900
C4_4 C5_4 1.527(5)
C4_4 H4A_4 0.9900
C4_4 H4B_4 0.9900
C5_4 C6_4 1.520(4)
C5_4 H5A_4 0.9900
C5_4 H5B_4 0.9900
C6_4 H6A_4 0.9900
C6_4 H6B_4 0.9900
C1_5 C6_5 1.531(4)
C1_5 C2_5 1.536(4)
C1_5 H1_5 1.0000
C2_5 C3_5 1.532(4)
C2_5 H2A_5 0.9900
C2_5 H2B_5 0.9900
C3_5 C4_5 1.523(4)
C3_5 H3A_5 0.9900
C3_5 H3B_5 0.9900
C4_5 C5_5 1.524(5)
C4_5 H4A_5 0.9900
C4_5 H4B_5 0.9900
C5_5 C6_5 1.527(4)
C5_5 H5A_5 0.9900
C5_5 H5B_5 0.9900
C6_5 H6A_5 0.9900
C6_5 H6B_5 0.9900
C1_6 C6_6 1.533(4)
C1_6 C2_6 1.545(4)
C1_6 H1_6 1.0000
C2_6 C3_6 1.530(4)
C2_6 H2A_6 0.9900
C2_6 H2B_6 0.9900
C3_6 C4_6 1.528(5)
C3_6 H3A_6 0.9900
C3_6 H3B_6 0.9900
C4_6 C5_6 1.521(5)
C4_6 H4A_6 0.9900
C4_6 H4B_6 0.9900
C5_6 C6_6 1.528(4)
C5_6 H5A_6 0.9900
C5_6 H5B_6 0.9900
C6_6 H6A_6 0.9900
C6_6 H6B_6 0.9900
C1_7 C6_7 1.533(4)
C1_7 C2_7 1.533(4)
C1_7 H1_7 1.0000
C2_7 C3_7 1.534(5)
C2_7 H2A_7 0.9900
C2_7 H2B_7 0.9900
C3_7 C4_7 1.532(5)
C3_7 H3A_7 0.9900
C3_7 H3B_7 0.9900
C4_7 C5_7 1.522(5)
C4_7 H4A_7 0.9900
C4_7 H4B_7 0.9900
C5_7 C6_7 1.532(4)
C5_7 H5A_7 0.9900
C5_7 H5B_7 0.9900
C6_7 H6A_7 0.9900
C6_7 H6B_7 0.9900
C1_8 F7_8 1.362(4)
C1_8 C2_8 1.370(5)
C1_8 C6_8 1.371(5)
C2_8 C3_8 1.380(5)
C2_8 H2_8 0.9500
C3_8 C4_8 1.388(5)
C3_8 H3_8 0.9500
C4_8 C5_8 1.383(5)
C4_8 H4_8 0.9500
C5_8 C6_8 1.381(5)
C5_8 H5_8 0.9500
C6_8 H6_8 0.9500

loop_
_geom_torsion_atom_site_label_1
_geom_torsion_atom_site_label_2
_geom_torsion_atom_site_label_3
_geom_torsion_atom_site_label_4
_geom_torsion
P1_1 Pt1_1 Pb2_1 Cl1_1 -1.40(3)
P2_1 Pt1_1 Pb2_1 Cl1_1 -174.62(3)
P1_1 Pt1_1 Pb2_1 Cl2_1 95.55(3)
P2_1 Pt1_1 Pb2_1 Cl2_1 -77.67(3)
P2_1 Pt1_1 P1_1 C1_2 -158.92(13)
Pb2_1 Pt1_1 P1_1 C1_2 42.76(12)
P2_1 Pt1_1 P1_1 C1_3 -34.96(14)
Pb2_1 Pt1_1 P1_1 C1_3 166.72(10)
P2_1 Pt1_1 P1_1 C1_4 77.66(14)
Pb2_1 Pt1_1 P1_1 C1_4 -80.66(11)
P1_1 Pt1_1 P2_1 C1_7 -80.19(14)
Pb2_1 Pt1_1 P2_1 C1_7 78.55(10)
P1_1 Pt1_1 P2_1 C1_6 156.11(13)
Pb2_1 Pt1_1 P2_1 C1_6 -45.15(12)
P1_1 Pt1_1 P2_1 C1_5 33.98(15)
Pb2_1 Pt1_1 P2_1 C1_5 -167.28(10)
C1_3 P1_1 C1_2 C6_2 -84.1(2)
C1_4 P1_1 C1_2 C6_2 164.7(2)
Pt1_1 P1_1 C1_2 C6_2 37.6(2)
C1_3 P1_1 C1_2 C2_2 45.0(3)
C1_4 P1_1 C1_2 C2_2 -66.2(3)
Pt1_1 P1_1 C1_2 C2_2 166.77(19)
C6_2 C1_2 C2_2 C3_2 -62.6(3)
P1_1 C1_2 C2_2 C3_2 166.5(2)
C1_2 C2_2 C3_2 C4_2 58.3(3)
C2_2 C3_2 C4_2 C5_2 -53.1(4)
C3_2 C4_2 C5_2 C6_2 52.0(4)
C4_2 C5_2 C6_2 C1_2 -56.0(3)
C2_2 C1_2 C6_2 C5_2 61.4(3)
P1_1 C1_2 C6_2 C5_2 -164.7(2)
C1_2 P1_1 C1_3 C6_3 60.7(2)
C1_4 P1_1 C1_3 C6_3 173.6(2)
Pt1_1 P1_1 C1_3 C6_3 -67.2(2)
C1_2 P1_1 C1_3 C2_3 -68.6(3)
C1_4 P1_1 C1_3 C2_3 44.2(3)
Pt1_1 P1_1 C1_3 C2_3 163.4(2)
C6_3 C1_3 C2_3 C3_3 58.4(3)
P1_1 C1_3 C2_3 C3_3 -170.8(2)
C1_3 C2_3 C3_3 C4_3 -55.9(3)
C2_3 C3_3 C4_3 C5_3 53.8(4)
C3_3 C4_3 C5_3 C6_3 -54.7(3)
C4_3 C5_3 C6_3 C1_3 57.9(3)
C2_3 C1_3 C6_3 C5_3 -59.7(3)
P1_1 C1_3 C6_3 C5_3 166.5(2)
C1_2 P1_1 C1_4 C2_4 -61.9(2)
C1_3 P1_1 C1_4 C2_4 -178.1(2)
Pt1_1 P1_1 C1_4 C2_4 67.5(2)
C1_2 P1_1 C1_4 C6_4 175.7(2)
C1_3 P1_1 C1_4 C6_4 59.4(2)
Pt1_1 P1_1 C1_4 C6_4 -55.0(2)
C6_4 C1_4 C2_4 C3_4 -49.0(3)
P1_1 C1_4 C2_4 C3_4 -169.8(2)
C1_4 C2_4 C3_4 C4_4 56.7(4)
C2_4 C3_4 C4_4 C5_4 -60.6(4)
C3_4 C4_4 C5_4 C6_4 58.7(4)
C4_4 C5_4 C6_4 C1_4 -53.3(4)
C2_4 C1_4 C6_4 C5_4 48.0(4)
P1_1 C1_4 C6_4 C5_4 170.0(2)
C1_7 P2_1 C1_5 C6_5 -85.4(2)
C1_6 P2_1 C1_5 C6_5 25.5(3)
Pt1_1 P2_1 C1_5 C6_5 157.3(2)
C1_7 P2_1 C1_5 C2_5 147.4(2)
C1_6 P2_1 C1_5 C2_5 -101.7(2)
Pt1_1 P2_1 C1_5 C2_5 30.1(2)
C6_5 C1_5 C2_5 C3_5 55.5(4)
P2_1 C1_5 C2_5 C3_5 -174.2(2)
C1_5 C2_5 C3_5 C4_5 -54.3(4)
C2_5 C3_5 C4_5 C5_5 54.4(4)
C3_5 C4_5 C5_5 C6_5 -56.9(4)
C4_5 C5_5 C6_5 C1_5 59.0(4)
C2_5 C1_5 C6_5 C5_5 -57.6(3)
P2_1 C1_5 C6_5 C5_5 173.9(2)
C1_7 P2_1 C1_6 C6_6 -43.8(2)
C1_5 P2_1 C1_6 C6_6 -154.6(2)
Pt1_1 P2_1 C1_6 C6_6 82.0(2)
C1_7 P2_1 C1_6 C2_6 -168.6(2)
C1_5 P2_1 C1_6 C2_6 80.6(2)
Pt1_1 P2_1 C1_6 C2_6 -42.8(3)
C6_6 C1_6 C2_6 C3_6 54.1(4)
P2_1 C1_6 C2_6 C3_6 -179.7(2)
C1_6 C2_6 C3_6 C4_6 -55.3(4)
C2_6 C3_6 C4_6 C5_6 56.3(4)
C3_6 C4_6 C5_6 C6_6 -56.7(4)
C4_6 C5_6 C6_6 C1_6 56.2(4)
C2_6 C1_6 C6_6 C5_6 -54.3(3)
P2_1 C1_6 C6_6 C5_6 -178.6(2)
C1_6 P2_1 C1_7 C6_7 171.6(2)
C1_5 P2_1 C1_7 C6_7 -77.4(2)
Pt1_1 P2_1 C1_7 C6_7 38.6(2)
C1_6 P2_1 C1_7 C2_7 -61.4(3)
C1_5 P2_1 C1_7 C2_7 49.5(3)
Pt1_1 P2_1 C1_7 C2_7 165.56(19)
C6_7 C1_7 C2_7 C3_7 -57.1(3)
P2_1 C1_7 C2_7 C3_7 176.0(2)
C1_7 C2_7 C3_7 C4_7 57.4(4)
C2_7 C3_7 C4_7 C5_7 -56.7(4)
C3_7 C4_7 C5_7 C6_7 55.5(4)
C4_7 C5_7 C6_7 C1_7 -55.6(4)
C2_7 C1_7 C6_7 C5_7 56.3(3)
P2_1 C1_7 C6_7 C5_7 -173.7(2)
F7_8 C1_8 C2_8 C3_8 -178.9(3)
C6_8 C1_8 C2_8 C3_8 -0.7(5)
C1_8 C2_8 C3_8 C4_8 0.0(5)
C2_8 C3_8 C4_8 C5_8 0.5(5)
C3_8 C4_8 C5_8 C6_8 -0.3(5)
F7_8 C1_8 C6_8 C5_8 179.1(3)
C2_8 C1_8 C6_8 C5_8 1.0(5)
C4_8 C5_8 C6_8 C1_8 -0.4(5)
